data_4070830
loop_
_publ_author_name
'Li, Weidong'
'Zhang, Xiaochun'
'Meetsma, Auke'
'Hessen, Bart'

_publ_section_title
;
 Reactions of Cationic Palladium \a-Diimine Complexes with
 Nitrogen-Containing Olefins: Branched Polyethylene with Carbazole
 Functionalities
;
_journal_issue 9
_journal_name_full Organometallics
_journal_page_first 2052
_journal_paper_doi 10.1021/om701059t
_journal_volume 27
_journal_year 2008
_chemical_compound_source 'see text'
_chemical_formula_moiety 'C34 H54 N3 Pd, C32 H12 B F24'
_chemical_formula_sum 'C66 H66 B F24 N3 Pd'
_chemical_formula_weight 1474.46
_chemical_name_systematic ' ?'
_space_group_IT_number 15
_symmetry_cell_setting monoclinic
_symmetry_Int_Tables_number 15
_symmetry_space_group_name_Hall '-C 2yc'
_symmetry_space_group_name_H-M 'C 1 2/c 1'
_atom_sites_solution_hydrogens geom
_atom_sites_solution_primary heavy
_atom_sites_solution_secondary direct
_audit_creation_date '2003-09-24 13:14:03'
_audit_creation_method
;
 PLATON <TABLE ACC> option
 SHELXL97-2 & Manual Editing
;
_audit_update_record
;
 ?
;
_cell_angle_alpha 90
_cell_angle_beta 103.000(1)
_cell_angle_gamma 90
_cell_formula_units_Z 8
_cell_length_a 41.414(2)
_cell_length_b 12.7965(5)
_cell_length_c 26.010(1)
_cell_measurement_reflns_used 5327
_cell_measurement_temperature 100(1)
_cell_measurement_theta_max 20.53
_cell_measurement_theta_min 2.20
_cell_volume 13430.8(10)
_computing_cell_refinement 'SAINT, Bruker Version 6.02A, 2000'
_computing_data_collection 'SMART, Bruker Version 5.624, 2001'
_computing_data_reduction 'XPREP, Bruker Version 5.1/NT, 2000'
_computing_molecular_graphics
;
 PLUTO (Meetsma, 2003)
 PLATON (Spek, 1994)
;
_computing_publication_material 'PLATON (Spek, 1990)'
_computing_structure_refinement 'SHELXL-97 (Sheldrick, 1997)'
_computing_structure_solution
;
 DIRDIF-99 (Beurskens et al., 1999)
;
_diffrn_ambient_temperature 100(1)
_diffrn_detector_area_resol_mean 66.06
_diffrn_measured_fraction_theta_full 0.999
_diffrn_measured_fraction_theta_max 0.999
_diffrn_measurement_device_type
;
  Bruker Smart Apex
;
_diffrn_measurement_method 'phi and omega scans'
_diffrn_radiation_detector
;
  CCD area-detector
;
_diffrn_radiation_monochromator 'parallel mounted graphite'
_diffrn_radiation_source 'fine focus sealed Siemens Mo tube '
_diffrn_radiation_type MoK\a
_diffrn_radiation_wavelength 0.71073
_diffrn_reflns_av_R_equivalents 0.0734
_diffrn_reflns_av_sigmaI/netI 0.0781
_diffrn_reflns_limit_h_max 49
_diffrn_reflns_limit_h_min -49
_diffrn_reflns_limit_k_max 15
_diffrn_reflns_limit_k_min -13
_diffrn_reflns_limit_l_max 30
_diffrn_reflns_limit_l_min -30
_diffrn_reflns_number 47500
_diffrn_reflns_reduction_process
;
 Intensity data were corrected for Lorentz and polarization
  effects, decay and absorption and reduced to F~o~^2^
  using SAINT (Bruker, 2000) and SADABS (Sheldrick, 2001)
;
_diffrn_reflns_theta_full 25.00
_diffrn_reflns_theta_max 25.03
_diffrn_reflns_theta_min 2.20
_exptl_absorpt_coefficient_mu 0.385
_exptl_absorpt_correction_T_max 0.9167
_exptl_absorpt_correction_T_min 0.7829
_exptl_absorpt_correction_type multi-scan
_exptl_absorpt_process_details '(SADABS, Sheldrick, Bruker, 2000))'
_exptl_crystal_colour orange
_exptl_crystal_density_diffrn 1.458
_exptl_crystal_density_method 'not measured'
_exptl_crystal_description block
_exptl_crystal_F_000 6000
_exptl_crystal_size_max 0.35
_exptl_crystal_size_mid 0.31
_exptl_crystal_size_min 0.23
_refine_diff_density_max 1.336
_refine_diff_density_min -0.627
_refine_diff_density_rms 0.088
_refine_ls_extinction_method none
_refine_ls_goodness_of_fit_ref 1.028
_refine_ls_hydrogen_treatment constr
_refine_ls_matrix_type full
_refine_ls_number_parameters 907
_refine_ls_number_reflns 11866
_refine_ls_number_restraints 0
_refine_ls_restrained_S_all 1.028
_refine_ls_R_factor_all 0.0989
_refine_ls_R_factor_gt 0.0618
_refine_ls_shift/su_max 0.001
_refine_ls_shift/su_mean 0.000
_refine_ls_structure_factor_coef Fsqd
_refine_ls_weighting_details 'calc w=1/[\s^2^(Fo^2^)+(0.0644P)^2^+65.10P] where P=(Fo^2^+2Fc^2^)/3'
_refine_ls_weighting_scheme calc
_refine_ls_wR_factor_gt 0.1468
_refine_ls_wR_factor_ref 0.1664
_reflns_number_gt 7997
_reflns_number_total 11866
_reflns_threshold_expression I>2\s(I)
_cod_data_source_file om701059t-file002.cif
_cod_data_source_block global
_cod_depositor_comments
;
The following automatic conversions were performed:

'_symmetry_cell_setting' value 'Monoclinic' changed to 'monoclinic'
according to /home/saulius/struct/CIF-dictionaries/cif_core.dic
dictionary named 'cif_core.dic' version 2.4.1 from
2010-06-29.

'_exptl_absorpt_correction_type' value 'Multi-Scan'
changed to 'multi-scan' according to
/home/saulius/struct/CIF-dictionaries/cif_core.dic dictionary named
'cif_core.dic' version 2.4.1 from 2010-06-29.

Automatic conversion script
Id: cif_fix_values 1715 2011-07-08 13:25:40Z adriana 
;
_cod_original_sg_symbol_H-M 'C 2/c'
_cod_original_formula_sum 'C66 H66 B F24.00 N3 Pd'
_cod_database_code 4070830
_vrn_publ_code_void_volume 326.7
_vrn_publ_code_frame_time_sec 10.0
_vrn_publ_code_meas_time_hour 8.0

loop_
_symmetry_equiv_pos_as_xyz
x,y,z
-x,y,1/2-z
-x,-y,-z
x,-y,1/2+z
1/2+x,1/2+y,z
1/2-x,1/2+y,1/2-z
1/2-x,1/2-y,-z
1/2+x,1/2-y,1/2+z

loop_
_atom_site_aniso_label
_atom_site_aniso_U_11
_atom_site_aniso_U_22
_atom_site_aniso_U_33
_atom_site_aniso_U_23
_atom_site_aniso_U_13
_atom_site_aniso_U_12
Pd11 0.0208(2) 0.0293(2) 0.0265(2) 0.0004(2) 0.0012(1) -0.0017(2)
N11 0.022(2) 0.028(2) 0.025(2) -0.0025(18) -0.0009(16) -0.0009(17)
N12 0.022(2) 0.031(2) 0.028(2) -0.0040(18) 0.0013(17) 0.0008(17)
N13 0.041(3) 0.059(3) 0.050(3) -0.017(3) 0.016(2) -0.016(2)
C11 0.025(3) 0.034(3) 0.035(3) -0.004(2) -0.005(2) -0.003(2)
C12 0.033(3) 0.034(3) 0.047(3) -0.005(3) -0.002(2) 0.001(2)
C13 0.038(3) 0.038(3) 0.054(4) -0.012(3) -0.007(3) -0.002(3)
C14 0.035(3) 0.057(4) 0.061(4) -0.016(3) -0.013(3) -0.008(3)
C15 0.025(3) 0.070(5) 0.066(4) -0.014(3) -0.009(3) 0.007(3)
C16 0.027(3) 0.051(4) 0.046(3) -0.012(3) -0.006(2) 0.002(2)
C17 0.041(3) 0.042(4) 0.090(5) -0.040(4) -0.014(3) 0.004(3)
C18 0.086(5) 0.067(5) 0.074(5) 0.008(4) 0.028(4) 0.011(4)
C19 0.075(5) 0.127(7) 0.053(4) -0.003(5) 0.015(4) 0.037(5)
C110 0.029(3) 0.076(5) 0.076(5) -0.033(4) -0.001(3) 0.005(3)
C111 0.043(4) 0.119(7) 0.091(6) -0.031(5) 0.011(4) 0.020(4)
C112 0.080(6) 0.058(5) 0.146(8) -0.040(5) 0.042(6) 0.003(4)
C113 0.031(3) 0.028(3) 0.024(2) -0.006(2) 0.000(2) 0.006(2)
C114 0.049(3) 0.041(3) 0.031(3) 0.007(2) -0.009(2) -0.003(3)
C115 0.028(3) 0.029(3) 0.024(2) -0.005(2) 0.003(2) 0.000(2)
C116 0.034(3) 0.033(3) 0.038(3) 0.004(2) 0.006(2) -0.005(2)
C117 0.023(2) 0.028(3) 0.028(3) 0.004(2) -0.001(2) -0.004(2)
C118 0.032(3) 0.037(3) 0.024(3) -0.001(2) -0.001(2) -0.002(2)
C119 0.038(3) 0.042(3) 0.025(3) -0.003(2) -0.002(2) 0.000(2)
C120 0.024(3) 0.047(3) 0.035(3) 0.005(2) -0.007(2) -0.003(2)
C121 0.028(3) 0.039(3) 0.033(3) 0.000(2) 0.001(2) 0.000(2)
C122 0.029(3) 0.032(3) 0.029(3) 0.001(2) 0.006(2) -0.006(2)
C123 0.034(3) 0.051(4) 0.031(3) -0.012(2) 0.004(2) 0.001(2)
C124 0.047(4) 0.071(4) 0.043(3) -0.003(3) 0.013(3) 0.008(3)
C125 0.064(4) 0.058(4) 0.046(4) -0.002(3) 0.009(3) 0.021(3)
C126 0.033(3) 0.049(3) 0.031(3) -0.011(3) -0.001(2) 0.006(3)
C127 0.038(3) 0.092(5) 0.035(3) -0.008(3) 0.009(3) 0.007(3)
C128 0.086(5) 0.055(4) 0.053(4) -0.017(3) -0.001(4) 0.011(4)
C129 0.087(6) 0.081(6) 0.064(5) -0.002(4) 0.009(4) -0.031(5)
C130 0.091(7) 0.123(8) 0.171(10) -0.057(7) 0.085(7) -0.032(6)
C131 0.110(7) 0.088(6) 0.095(6) 0.062(5) 0.001(5) -0.041(5)
C132 0.098(7) 0.100(7) 0.157(10) 0.079(7) -0.029(7) -0.029(6)
C133 0.084(6) 0.125(8) 0.115(8) 0.080(7) -0.004(5) -0.002(6)
C134 0.045(3) 0.065(4) 0.034(3) 0.012(3) 0.001(3) 0.016(3)
F2221 0.23(2) 0.080(7) 0.022(4) -0.007(4) 0.010(9) -0.011(12)
F2231 0.163(18) 0.097(10) 0.037(5) 0.018(6) 0.013(8) 0.091(10)
F21 0.048(2) 0.046(2) 0.214(6) -0.021(3) -0.052(3) 0.012(2)
F22 0.056(3) 0.066(3) 0.283(8) 0.079(4) -0.021(4) 0.008(2)
F23 0.075(4) 0.272(9) 0.153(6) -0.068(6) 0.000(4) 0.091(5)
F24 0.063(3) 0.054(2) 0.134(4) 0.027(2) 0.012(3) -0.027(2)
F25 0.046(2) 0.067(3) 0.173(5) -0.037(3) 0.047(3) -0.023(2)
F26 0.068(3) 0.115(4) 0.076(3) -0.024(3) 0.005(2) -0.058(3)
F27 0.116(4) 0.115(4) 0.100(4) 0.021(3) 0.063(3) -0.031(3)
F210 0.061(2) 0.0363(19) 0.074(2) 0.0013(18) 0.0099(19) 0.0121(17)
F211 0.058(2) 0.065(2) 0.0410(19) 0.0091(17) 0.0051(16) 0.0273(18)
F212 0.0283(18) 0.082(3) 0.091(3) 0.022(2) -0.0026(18) 0.0169(18)
F213 0.078(3) 0.091(3) 0.0353(19) 0.0226(19) -0.0065(18) -0.042(2)
F214 0.0346(17) 0.082(3) 0.0411(18) 0.0088(18) -0.0028(14) -0.0110(17)
F215 0.059(2) 0.081(3) 0.048(2) -0.018(2) 0.0041(18) -0.005(2)
F216 0.0261(19) 0.106(4) 0.136(4) 0.005(3) 0.019(2) 0.005(2)
F217 0.0334(19) 0.099(3) 0.087(3) 0.003(3) 0.0087(19) -0.023(2)
F218 0.045(2) 0.235(6) 0.061(3) 0.026(3) 0.018(2) -0.056(3)
F219 0.068(2) 0.046(2) 0.096(3) -0.022(2) 0.013(2) -0.0155(19)
F220 0.096(3) 0.064(3) 0.096(3) -0.001(2) 0.024(3) -0.024(2)
F221 0.064(2) 0.033(2) 0.137(4) 0.000(2) 0.017(2) 0.0045(18)
F224 0.105(4) 0.151(5) 0.085(3) 0.068(4) 0.003(3) -0.022(4)
F281 0.060(5) 0.034(4) 0.049(4) 0.004(3) 0.026(3) -0.017(4)
F291 0.092(13) 0.143(15) 0.37(3) 0.172(19) 0.17(2) 0.089(12)
C21 0.025(2) 0.034(3) 0.019(2) 0.007(2) 0.0074(19) 0.003(2)
C22 0.031(3) 0.029(3) 0.027(3) 0.001(2) 0.005(2) -0.002(2)
C23 0.033(3) 0.034(3) 0.039(3) -0.001(2) 0.004(2) 0.004(2)
C24 0.044(3) 0.030(3) 0.037(3) -0.001(2) 0.008(2) -0.002(2)
C25 0.033(3) 0.034(3) 0.035(3) 0.000(2) 0.007(2) -0.006(2)
C26 0.028(3) 0.037(3) 0.029(3) 0.001(2) 0.009(2) 0.000(2)
C27 0.038(3) 0.032(3) 0.083(5) -0.003(3) -0.002(3) 0.011(3)
C28 0.041(3) 0.048(4) 0.069(4) -0.006(3) 0.016(3) -0.015(3)
C29 0.024(2) 0.034(3) 0.030(3) -0.001(2) 0.006(2) 0.001(2)
C210 0.032(3) 0.038(3) 0.038(3) 0.005(3) 0.015(2) 0.002(2)
C211 0.030(3) 0.054(4) 0.051(3) 0.000(3) 0.023(3) -0.001(3)
C212 0.025(3) 0.049(3) 0.049(3) -0.009(3) 0.010(2) 0.005(2)
C213 0.027(3) 0.034(3) 0.037(3) -0.006(2) 0.002(2) 0.001(2)
C214 0.022(2) 0.032(3) 0.033(3) -0.002(2) 0.010(2) 0.000(2)
C215 0.045(4) 0.127(8) 0.068(5) 0.030(5) 0.033(4) 0.002(5)
C216 0.030(3) 0.043(4) 0.052(4) -0.001(3) 0.000(3) 0.011(2)
C217 0.022(2) 0.030(3) 0.035(3) 0.009(2) 0.009(2) 0.005(2)
C218 0.024(2) 0.034(3) 0.036(3) 0.008(2) 0.005(2) 0.001(2)
C219 0.026(2) 0.038(3) 0.032(3) 0.004(2) 0.007(2) -0.004(2)
C220 0.031(3) 0.059(4) 0.036(3) 0.006(3) 0.014(2) -0.003(3)
C221 0.021(3) 0.065(4) 0.036(3) 0.011(3) 0.006(2) -0.002(2)
C222 0.021(2) 0.051(3) 0.029(3) 0.008(2) 0.003(2) -0.001(2)
C223 0.043(3) 0.054(4) 0.030(3) 0.005(3) 0.009(2) -0.011(3)
C224 0.026(3) 0.109(6) 0.043(4) 0.009(4) 0.011(3) -0.013(4)
C225 0.017(2) 0.031(3) 0.031(3) 0.002(2) 0.008(2) 0.0044(19)
C226 0.033(3) 0.036(3) 0.041(3) 0.004(2) 0.002(2) 0.005(2)
C227 0.042(3) 0.035(3) 0.057(4) -0.005(3) 0.004(3) 0.000(3)
C228 0.034(3) 0.045(3) 0.040(3) -0.012(3) 0.005(2) 0.000(2)
C229 0.028(3) 0.043(3) 0.034(3) -0.002(2) 0.010(2) 0.000(2)
C230 0.030(2) 0.032(3) 0.031(2) -0.002(2) 0.010(2) 0.000(2)
C231 0.067(5) 0.047(4) 0.085(5) -0.008(4) 0.006(4) 0.003(4)
C232 0.057(4) 0.066(4) 0.027(3) 0.003(3) 0.006(3) -0.002(4)
B2 0.021(3) 0.036(3) 0.028(3) 0.004(3) 0.006(2) 0.001(2)
F292 0.042(5) 0.157(11) 0.044(5) 0.005(5) 0.040(4) -0.004(6)
F282 0.112(16) 0.18(2) 0.078(7) -0.072(10) 0.066(9) -0.117(16)
F2222 0.076(13) 0.080(10) 0.049(15) 0.016(10) -0.043(9) -0.013(9)
F2232 0.067(12) 0.22(4) 0.084(19) 0.08(2) 0.036(11) 0.076(15)

loop_
_atom_site_label
_atom_site_type_symbol
_atom_site_thermal_displace_type
_atom_site_fract_x
_atom_site_fract_y
_atom_site_fract_z
_atom_site_occupancy
_atom_site_U_iso_or_equiv
Pd11 Pd Uani 0.36531(1) 0.50642(3) -0.02736(1) 1.000 0.0262(1)
N11 N Uani 0.32979(9) 0.3988(3) -0.01676(15) 1.000 0.0260(12)
N12 N Uani 0.38853(9) 0.4290(3) 0.04495(15) 1.000 0.0277(12)
N13 N Uani 0.40185(11) 0.6061(4) -0.04330(19) 1.000 0.0491(17)
C11 C Uani 0.41843(12) 0.4654(4) 0.0810(2) 1.000 0.0332(17)
C12 C Uani 0.41529(13) 0.5466(4) 0.1159(2) 1.000 0.0397(17)
C13 C Uani 0.44439(13) 0.5875(4) 0.1463(2) 1.000 0.0461(19)
C14 C Uani 0.47494(14) 0.5505(5) 0.1427(3) 1.000 0.055(2)
C15 C Uani 0.47736(14) 0.4713(5) 0.1089(3) 1.000 0.057(2)
C16 C Uani 0.44925(13) 0.4256(5) 0.0770(2) 1.000 0.0436(19)
C17 C Uani 0.38113(15) 0.5857(5) 0.1228(3) 1.000 0.062(2)
C18 C Uani 0.3822(2) 0.6273(6) 0.1785(3) 1.000 0.074(3)
C19 C Uani 0.36699(19) 0.6672(7) 0.0845(3) 1.000 0.085(3)
C110 C Uani 0.45237(14) 0.3339(6) 0.0413(3) 1.000 0.062(3)
C111 C Uani 0.48081(16) 0.3443(7) 0.0135(3) 1.000 0.085(3)
C112 C Uani 0.4565(2) 0.2324(6) 0.0730(4) 1.000 0.092(4)
C113 C Uani 0.37089(12) 0.3570(4) 0.06010(18) 1.000 0.0286(16)
C114 C Uani 0.37981(14) 0.2975(4) 0.1109(2) 1.000 0.0432(17)
C115 C Uani 0.33762(11) 0.3371(4) 0.02353(18) 1.000 0.0274(16)
C116 C Uani 0.31584(12) 0.2556(4) 0.0380(2) 1.000 0.0353(17)
C117 C Uani 0.29714(11) 0.3909(4) -0.05185(18) 1.000 0.0274(16)
C118 C Uani 0.29437(12) 0.3417(4) -0.10090(19) 1.000 0.0322(17)
C119 C Uani 0.26308(13) 0.3391(4) -0.1347(2) 1.000 0.0364(17)
C120 C Uani 0.23596(12) 0.3851(4) -0.1207(2) 1.000 0.0375(17)
C121 C Uani 0.23955(12) 0.4338(4) -0.0724(2) 1.000 0.0343(17)
C122 C Uani 0.27030(12) 0.4380(4) -0.03659(19) 1.000 0.0301(17)
C123 C Uani 0.32446(13) 0.2921(4) -0.1162(2) 1.000 0.0392(19)
C124 C Uani 0.32271(15) 0.2962(5) -0.1757(2) 1.000 0.053(2)
C125 C Uani 0.32911(16) 0.1790(5) -0.0968(2) 1.000 0.057(2)
C126 C Uani 0.27309(13) 0.4933(4) 0.01597(19) 1.000 0.0390(17)
C127 C Uani 0.25039(14) 0.4452(6) 0.0486(2) 1.000 0.055(2)
C128 C Uani 0.26601(19) 0.6100(5) 0.0076(3) 1.000 0.067(3)
C129 C Uani 0.4227(2) 0.6634(6) 0.0003(3) 1.000 0.079(3)
C130 C Uani 0.4223(2) 0.5481(8) -0.0718(4) 1.000 0.120(5)
C131 C Uani 0.3839(2) 0.6873(7) -0.0810(3) 1.000 0.101(4)
C132 C Uani 0.3539(3) 0.6594(8) -0.1116(5) 1.000 0.127(5)
C133 C Uani 0.3316(2) 0.7469(8) -0.1409(4) 1.000 0.112(4)
C134 C Uani 0.33673(14) 0.5839(5) -0.0889(2) 1.000 0.0492(19)
H13 H Uiso 0.44317 0.64268 0.17023 1.000 0.0551
H14 H Uiso 0.49444 0.58033 0.16396 1.000 0.0658
H15 H Uiso 0.49867 0.44659 0.10684 1.000 0.0678
H17 H Uiso 0.36561 0.52474 0.11672 1.000 0.0745
H18 H Uiso 0.39222 0.69702 0.18230 1.000 0.1117
H18' H Uiso 0.39541 0.58004 0.20463 1.000 0.1117
H18" H Uiso 0.35960 0.63138 0.18408 1.000 0.1117
H19 H Uiso 0.34498 0.68671 0.08936 1.000 0.1277
H19' H Uiso 0.36509 0.64059 0.04862 1.000 0.1277
H19" H Uiso 0.38147 0.72867 0.09000 1.000 0.1277
H110 H Uiso 0.43131 0.32902 0.01367 1.000 0.0746
H111 H Uiso 0.47907 0.41127 -0.00516 1.000 0.1275
H111' H Uiso 0.47977 0.28703 -0.01184 1.000 0.1275
H111" H Uiso 0.50193 0.34118 0.03961 1.000 0.1275
H112 H Uiso 0.45658 0.17306 0.04921 1.000 0.1380
H112' H Uiso 0.43801 0.22473 0.09062 1.000 0.1380
H112" H Uiso 0.47742 0.23412 0.09954 1.000 0.1380
H114 H Uiso 0.40124 0.32209 0.13154 1.000 0.0644
H114' H Uiso 0.38126 0.22286 0.10336 1.000 0.0644
H114" H Uiso 0.36275 0.30869 0.13105 1.000 0.0644
H116 H Uiso 0.30809 0.27817 0.06914 1.000 0.0528
H116' H Uiso 0.32828 0.19016 0.04589 1.000 0.0528
H116" H Uiso 0.29676 0.24445 0.00851 1.000 0.0528
H119 H Uiso 0.26025 0.30513 -0.16785 1.000 0.0437
H120 H Uiso 0.21487 0.38325 -0.14450 1.000 0.0451
H121 H Uiso 0.22079 0.46493 -0.06327 1.000 0.0410
H123 H Uiso 0.34450 0.33239 -0.09812 1.000 0.0467
H124 H Uiso 0.30488 0.25042 -0.19413 1.000 0.0799
H124' H Uiso 0.34386 0.27285 -0.18257 1.000 0.0799
H124" H Uiso 0.31827 0.36812 -0.18829 1.000 0.0799
H125 H Uiso 0.33225 0.17746 -0.05834 1.000 0.0849
H125' H Uiso 0.34863 0.14906 -0.10674 1.000 0.0849
H125" H Uiso 0.30945 0.13806 -0.11296 1.000 0.0849
H126 H Uiso 0.29646 0.48557 0.03657 1.000 0.0468
H127 H Uiso 0.22722 0.45447 0.02999 1.000 0.0826
H127' H Uiso 0.25417 0.47975 0.08302 1.000 0.0826
H127" H Uiso 0.25525 0.37042 0.05359 1.000 0.0826
H128 H Uiso 0.28230 0.64108 -0.01000 1.000 0.1006
H128' H Uiso 0.26749 0.64404 0.04175 1.000 0.1006
H128" H Uiso 0.24369 0.61973 -0.01451 1.000 0.1006
H129 H Uiso 0.43641 0.61406 0.02459 1.000 0.1181
H129' H Uiso 0.40866 0.70295 0.01905 1.000 0.1181
H129" H Uiso 0.43701 0.71176 -0.01360 1.000 0.1181
H130 H Uiso 0.43533 0.59701 -0.08786 1.000 0.1791
H130' H Uiso 0.40804 0.50635 -0.09953 1.000 0.1791
H130" H Uiso 0.43717 0.50180 -0.04740 1.000 0.1791
H131 H Uiso 0.38055 0.74972 -0.06026 1.000 0.1213
H131' H Uiso 0.39841 0.70837 -0.10463 1.000 0.1213
H132 H Uiso 0.36018 0.61997 -0.14108 1.000 0.1531
H133 H Uiso 0.31989 0.78101 -0.11661 1.000 0.1678
H133' H Uiso 0.31540 0.71703 -0.17062 1.000 0.1678
H133" H Uiso 0.34524 0.79852 -0.15405 1.000 0.1678
H134 H Uiso 0.32673 0.53264 -0.11637 1.000 0.0594
H134' H Uiso 0.31844 0.61872 -0.07673 1.000 0.0594
F21 F Uani 0.02751(10) 0.7862(3) 0.1981(2) 1.000 0.116(2)
F22 F Uani 0.05001(11) 0.9317(4) 0.1988(3) 1.000 0.144(3)
F23 F Uani 0.03907(13) 0.8728(7) 0.2645(3) 1.000 0.171(4)
F24 F Uani 0.16976(10) 0.9705(3) 0.2560(2) 1.000 0.0853(18)
F25 F Uani 0.19908(9) 0.8312(3) 0.2674(2) 1.000 0.092(2)
F26 F Uani 0.18203(10) 0.8986(4) 0.33007(17) 1.000 0.0881(19)
F27 F Uani 0.21469(14) 0.5573(4) 0.1632(2) 1.000 0.104(2)
F210 F Uani 0.20870(9) 0.1832(3) 0.33816(14) 1.000 0.0579(11)
F211 F Uani 0.20837(8) 0.2970(3) 0.39799(13) 1.000 0.0556(11)
F212 F Uani 0.25159(8) 0.2777(3) 0.36632(16) 1.000 0.0696(15)
F213 F Uani 0.12550(9) 0.4127(3) 0.49578(13) 1.000 0.0711(15)
F214 F Uani 0.16183(7) 0.4951(3) 0.46462(12) 1.000 0.0544(13)
F215 F Uani 0.12183(9) 0.5785(3) 0.48464(13) 1.000 0.0639(14)
F216 F Uani 0.00071(9) 0.4703(4) 0.3248(2) 1.000 0.089(2)
F217 F Uani 0.01374(8) 0.3170(3) 0.30801(17) 1.000 0.0739(15)
F218 F Uani 0.01428(9) 0.3568(5) 0.38677(16) 1.000 0.113(2)
F219 F Uani 0.04955(9) 0.1385(3) 0.12701(17) 1.000 0.0709(14)
F220 F Uani 0.05405(11) 0.1579(3) 0.20875(19) 1.000 0.0850(17)
F221 F Uani 0.09739(10) 0.1248(3) 0.18084(19) 1.000 0.0789(16)
F224 F Uani 0.07506(13) 0.5732(5) 0.0505(2) 1.000 0.117(2)
F281 F Uani 0.2354(2) 0.6405(6) 0.2241(3) 0.517(14) 0.045(3)
F282 F Uani 0.2585(4) 0.5551(16) 0.2367(5) 0.483(14) 0.116(9)
F291 F Uani 0.2601(4) 0.5031(16) 0.2131(12) 0.517(14) 0.183(12)
F292 F Uani 0.2434(2) 0.4411(11) 0.1822(3) 0.483(14) 0.076(4)
F2221 F Uani 0.0475(11) 0.4614(14) 0.0232(5) 0.59(5) 0.114(7)
F2222 F Uani 0.0317(6) 0.4632(19) 0.0343(13) 0.41(5) 0.077(7)
F2231 F Uani 0.0367(8) 0.5996(16) 0.0774(6) 0.59(5) 0.100(7)
F2232 F Uani 0.0241(6) 0.549(5) 0.0662(15) 0.41(5) 0.121(15)
C21 C Uani 0.11763(11) 0.6382(4) 0.25887(17) 1.000 0.0256(14)
C22 C Uani 0.08669(12) 0.6884(4) 0.24420(18) 1.000 0.0292(17)
C23 C Uani 0.08375(12) 0.7960(4) 0.2391(2) 1.000 0.0360(17)
C24 C Uani 0.11158(13) 0.8596(4) 0.2489(2) 1.000 0.0372(17)
C25 C Uani 0.14239(12) 0.8126(4) 0.2653(2) 1.000 0.0341(17)
C26 C Uani 0.14511(12) 0.7047(4) 0.27009(18) 1.000 0.0309(17)
C27 C Uani 0.05040(15) 0.8443(5) 0.2224(3) 1.000 0.053(2)
C28 C Uani 0.17300(15) 0.8781(5) 0.2789(3) 1.000 0.052(2)
C29 C Uani 0.15768(11) 0.4677(4) 0.26974(19) 1.000 0.0293(16)
C210 C Uani 0.17773(12) 0.5057(4) 0.2370(2) 1.000 0.0349(17)
C211 C Uani 0.21058(13) 0.4745(5) 0.2429(2) 1.000 0.0428(19)
C212 C Uani 0.22470(13) 0.4028(4) 0.2806(2) 1.000 0.0407(17)
C213 C Uani 0.20521(12) 0.3602(4) 0.3120(2) 1.000 0.0335(17)
C214 C Uani 0.17234(11) 0.3924(4) 0.30648(19) 1.000 0.0284(16)
C215 C Uani 0.23167(18) 0.5253(8) 0.2093(3) 1.000 0.077(3)
C216 C Uani 0.21862(13) 0.2801(4) 0.3530(2) 1.000 0.043(2)
C217 C Uani 0.10351(11) 0.4799(4) 0.31305(19) 1.000 0.0286(16)
C218 C Uani 0.12173(11) 0.4949(4) 0.36466(19) 1.000 0.0316(16)
C219 C Uani 0.10862(12) 0.4749(4) 0.40838(19) 1.000 0.0319(16)
C220 C Uani 0.07609(13) 0.4415(5) 0.4025(2) 1.000 0.0410(19)
C221 C Uani 0.05711(12) 0.4275(5) 0.3517(2) 1.000 0.0407(19)
C222 C Uani 0.07056(12) 0.4456(4) 0.3077(2) 1.000 0.0341(16)
C223 C Uani 0.12936(14) 0.4894(5) 0.4627(2) 1.000 0.0422(19)
C224 C Uani 0.02156(14) 0.3943(7) 0.3433(3) 1.000 0.059(3)
C225 C Uani 0.09854(11) 0.4553(4) 0.20810(18) 1.000 0.0259(16)
C226 C Uani 0.09349(12) 0.3471(4) 0.2075(2) 1.000 0.0377(17)
C227 C Uani 0.07632(14) 0.2944(4) 0.1632(2) 1.000 0.0458(19)
C228 C Uani 0.06342(13) 0.3476(4) 0.1165(2) 1.000 0.0402(17)
C229 C Uani 0.06828(12) 0.4538(4) 0.1157(2) 1.000 0.0345(17)
C230 C Uani 0.08555(11) 0.5066(4) 0.16053(18) 1.000 0.0305(14)
C231 C Uani 0.07010(19) 0.1798(5) 0.1676(3) 1.000 0.068(3)
C232 C Uani 0.05322(16) 0.5144(5) 0.0674(2) 1.000 0.051(2)
B2 B Uani 0.11932(13) 0.5101(5) 0.2622(2) 1.000 0.0283(17)
H22 H Uiso 0.06713 0.64706 0.23757 1.000 0.0350
H24 H Uiso 0.10961 0.93317 0.24445 1.000 0.0447
H26 H Uiso 0.16653 0.67480 0.28147 1.000 0.0373
H210 H Uiso 0.16861 0.55425 0.21000 1.000 0.0421
H212 H Uiso 0.24726 0.38288 0.28487 1.000 0.0483
H214 H Uiso 0.15949 0.36194 0.32856 1.000 0.0343
H218 H Uiso 0.14387 0.51957 0.37006 1.000 0.0379
H220 H Uiso 0.06706 0.42862 0.43236 1.000 0.0489
H222 H Uiso 0.05715 0.43450 0.27336 1.000 0.0410
H226 H Uiso 0.10217 0.30833 0.23871 1.000 0.0457
H228 H Uiso 0.05162 0.31165 0.08606 1.000 0.0482
H230 H Uiso 0.08856 0.57998 0.15859 1.000 0.0363

loop_
_atom_type_symbol
_atom_type_description
_atom_type_scat_dispersion_real
_atom_type_scat_dispersion_imag
_atom_type_scat_source
Pd Pd -0.9988 1.0072 'International Tables Vol C Tables 4.2.6.8 and 6.1.1.4'
N N 0.0061 0.0033 'International Tables Vol C Tables 4.2.6.8 and 6.1.1.4'
F F 0.0171 0.0103 'International Tables Vol C Tables 4.2.6.8 and 6.1.1.4'
B B 0.0013 0.0007 'International Tables Vol C Tables 4.2.6.8 and 6.1.1.4'
H H 0.0000 0.0000 'International Tables Vol C Tables 4.2.6.8 and 6.1.1.4'
C C 0.0033 0.0016 'International Tables Vol C Tables 4.2.6.8 and 6.1.1.4'

loop_
_geom_angle_atom_site_label_1
_geom_angle_atom_site_label_2
_geom_angle_atom_site_label_3
_geom_angle
_geom_angle_publ_flag
N11 Pd11 N12 76.67(15) yes
N11 Pd11 N13 174.94(17) yes
N11 Pd11 C134 97.1(2) yes
N12 Pd11 N13 104.66(17) yes
N12 Pd11 C134 169.74(19) yes
N13 Pd11 C134 82.2(2) yes
F2232 F2222 C232 55.5(16) yes
F2222 F2232 C232 55(2) yes
C115 N11 C117 119.6(4) yes
Pd11 N11 C117 123.3(3) yes
Pd11 N11 C115 117.1(3) yes
Pd11 N12 C113 115.0(3) yes
C11 N12 C113 119.4(4) yes
Pd11 N12 C11 124.4(3) yes
Pd11 N13 C131 106.1(4) yes
Pd11 N13 C129 118.7(4) yes
Pd11 N13 C130 108.7(5) yes
C130 N13 C131 106.3(6) yes
C129 N13 C130 110.1(6) yes
C129 N13 C131 106.2(5) yes
N12 C11 C12 117.7(4) yes
N12 C11 C16 119.7(4) yes
C12 C11 C16 122.4(5) no
C11 C12 C13 116.9(5) no
C13 C12 C17 120.8(5) no
C11 C12 C17 122.2(5) no
C12 C13 C14 121.8(5) no
C13 C14 C15 120.3(6) no
C14 C15 C16 121.5(6) no
C15 C16 C110 120.8(5) no
C11 C16 C15 117.1(5) no
C11 C16 C110 122.0(5) no
C18 C17 C19 108.4(6) no
C12 C17 C18 112.9(6) no
C12 C17 C19 112.7(6) no
C16 C110 C111 113.9(6) no
C16 C110 C112 110.0(6) no
C111 C110 C112 109.1(6) no
N12 C113 C114 126.0(5) yes
C114 C113 C115 118.6(4) no
N12 C113 C115 115.3(4) yes
C14 C13 H13 119.10 no
C12 C13 H13 119.12 no
C13 C14 H14 119.81 no
C15 C14 H14 119.93 no
C113 C115 C116 118.7(4) no
N11 C115 C113 115.7(4) yes
C14 C15 H15 119.26 no
C16 C15 H15 119.19 no
N11 C115 C116 125.4(4) yes
N11 C117 C122 118.6(4) yes
C118 C117 C122 122.9(4) no
C18 C17 H17 107.50 no
C12 C17 H17 107.51 no
N11 C117 C118 118.4(4) yes
C19 C17 H17 107.59 no
C117 C118 C123 121.2(4) no
C119 C118 C123 121.5(4) no
H18' C18 H18" 109.45 no
H18 C18 H18" 109.48 no
C17 C18 H18' 109.50 no
C17 C18 H18" 109.42 no
C117 C118 C119 117.3(5) no
C17 C18 H18 109.44 no
H18 C18 H18' 109.54 no
C118 C119 C120 121.2(5) no
C17 C19 H19 109.48 no
H19 C19 H19' 109.48 no
H19 C19 H19" 109.45 no
H19' C19 H19" 109.48 no
C17 C19 H19" 109.46 no
C17 C19 H19' 109.47 no
C119 C120 C121 120.2(5) no
C120 C121 C122 121.2(5) no
C121 C122 C126 119.3(5) no
C117 C122 C121 117.2(4) no
C117 C122 C126 123.5(4) no
C124 C123 C125 109.8(4) no
C118 C123 C124 113.1(4) no
C118 C123 C125 110.9(4) no
C122 C126 C128 110.7(5) no
C127 C126 C128 110.5(5) no
C122 C126 C127 112.3(4) no
N13 C131 C132 116.8(8) yes
C131 C132 C133 117.7(9) no
C133 C132 C134 113.8(9) no
C131 C132 C134 114.5(10) no
Pd11 C134 C132 114.1(6) yes
C16 C110 H110 107.89 no
C112 C110 H110 107.98 no
C111 C110 H110 107.91 no
C110 C111 H111" 109.45 no
C110 C111 H111 109.50 no
H111' C111 H111 109.50 no
H111" C111 H111 109.49 no
H111' C111 H111" 109.44 no
C110 C111 H111' 109.44 no
C110 C112 H112 109.51 no
H112' C112 H112" 109.42 no
H112' C112 H112 109.33 no
H112" C112 H112 109.54 no
C110 C112 H112' 109.43 no
C110 C112 H112" 109.60 no
C113 C114 H114' 109.46 no
H114' C114 H114" 109.48 no
H114' C114 H114 109.51 no
H114" C114 H114 109.45 no
C113 C114 H114 109.47 no
C113 C114 H114" 109.45 no
C115 C116 H116" 109.47 no
C115 C116 H116' 109.46 no
H116' C116 H116 109.47 no
C115 C116 H116 109.51 no
H116' C116 H116" 109.43 no
H116" C116 H116 109.49 no
C120 C119 H119 119.41 no
C118 C119 H119 119.44 no
C119 C120 H120 119.87 no
C121 C120 H120 119.94 no
C122 C121 H121 119.38 no
C120 C121 H121 119.37 no
C22 C21 B2 119.7(4) yes
C22 C21 C26 115.3(5) no
C26 C21 B2 125.0(4) yes
C21 C22 C23 122.3(5) no
C24 C23 C27 119.3(5) no
C22 C23 C27 119.8(5) no
C22 C23 C24 120.9(5) no
C125 C123 H123 107.63 no
C124 C123 H123 107.62 no
C118 C123 H123 107.60 no
H124' C124 H124" 109.50 no
C123 C124 H124 109.43 no
H124' C124 H124 109.58 no
H124" C124 H124 109.51 no
C123 C124 H124' 109.42 no
C123 C124 H124" 109.38 no
C23 C24 C25 118.1(5) no
C123 C125 H125 109.49 no
H125' C125 H125 109.48 no
H125" C125 H125 109.51 no
H125' C125 H125" 109.44 no
C123 C125 H125' 109.43 no
C123 C125 H125" 109.47 no
C26 C25 C28 119.3(5) no
C24 C25 C26 120.6(5) no
C24 C25 C28 120.1(5) no
C21 C26 C25 122.7(5) no
C128 C126 H126 107.73 no
C127 C126 H126 107.71 no
C122 C126 H126 107.72 no
F21 C27 F23 102.1(6) yes
F21 C27 C23 116.6(5) yes
C126 C127 H127" 109.42 no
C126 C127 H127 109.44 no
F21 C27 F22 110.5(6) yes
H127' C127 H127 109.54 no
H127" C127 H127 109.43 no
H127' C127 H127" 109.50 no
C126 C127 H127' 109.49 no
F23 C27 C23 110.4(6) yes
F22 C27 F23 100.8(7) yes
F22 C27 C23 114.6(5) yes
H128' C128 H128 109.51 no
H128" C128 H128 109.36 no
C126 C128 H128' 109.56 no
C126 C128 H128" 109.45 no
H128' C128 H128" 109.52 no
F24 C28 F26 104.7(5) yes
F24 C28 C25 113.7(5) yes
F25 C28 F26 104.8(6) yes
F25 C28 C25 112.5(5) yes
F26 C28 C25 112.4(5) yes
C126 C128 H128 109.44 no
F24 C28 F25 108.0(5) yes
C210 C29 C214 115.4(4) no
H129' C129 H129" 109.46 no
H129' C129 H129 109.57 no
H129" C129 H129 109.51 no
C214 C29 B2 124.6(4) yes
N13 C129 H129' 109.44 no
C210 C29 B2 120.0(4) yes
N13 C129 H129 109.47 no
N13 C129 H129" 109.37 no
N13 C130 H130' 109.30 no
N13 C130 H130" 109.47 no
N13 C130 H130 109.42 no
H130" C130 H130 109.69 no
H130' C130 H130 109.44 no
H130' C130 H130" 109.51 no
C132 C131 H131' 108.05 no
N13 C131 H131 108.11 no
C132 C131 H131 107.94 no
N13 C131 H131' 108.24 no
H131' C131 H131 107.32 no
C134 C132 H132 102.63 no
C131 C132 H132 102.69 no
C133 C132 H132 102.59 no
H133" C133 H133 109.41 no
C132 C133 H133 109.46 no
C132 C133 H133" 109.54 no
C132 C133 H133' 109.56 no
H133' C133 H133" 109.50 no
H133' C133 H133 109.36 no
C132 C134 H134' 108.70 no
Pd11 C134 H134 108.77 no
Pd11 C134 H134' 108.73 no
C132 C134 H134 108.75 no
H134' C134 H134 107.65 no
C21 C22 H22 118.83 no
C23 C22 H22 118.86 no
C23 C24 H24 120.94 no
C25 C24 H24 120.98 no
C21 C26 H26 118.62 no
C25 C26 H26 118.66 no
C29 C210 C211 122.0(5) no
C210 C211 C215 119.3(6) no
C212 C211 C215 119.4(5) no
C210 C211 C212 121.2(5) no
C211 C212 C213 118.3(5) no
C212 C213 C214 120.5(5) no
C212 C213 C216 121.3(5) no
C214 C213 C216 118.2(5) no
C29 C214 C213 122.5(4) no
F282 C215 C211 111.1(9) yes
F292 C215 C211 105.4(8) yes
F282 C215 F292 98.9(11) yes
F27 C215 F282 131.1(11) yes
F27 C215 F292 87.5(6) yes
F281 C215 C211 108.0(6) yes
F291 C215 C211 122.4(14) yes
F27 C215 F281 86.1(7) yes
F27 C215 F291 117.8(16) yes
F27 C215 C211 113.7(6) yes
F281 C215 F291 99.6(12) yes
F210 C216 F211 105.3(4) yes
F210 C216 F212 106.5(4) yes
F211 C216 F212 106.4(4) yes
F211 C216 C213 111.7(4) yes
F210 C216 C213 113.0(4) yes
F212 C216 C213 113.4(4) yes
C222 C217 B2 123.0(4) yes
C218 C217 B2 120.8(4) yes
C218 C217 C222 116.0(4) no
C217 C218 C219 122.3(4) no
C218 C219 C223 120.3(5) no
C220 C219 C223 118.7(5) no
C218 C219 C220 121.0(5) no
C219 C220 C221 118.2(5) no
C220 C221 C222 120.8(5) no
C220 C221 C224 120.1(5) no
C222 C221 C224 119.1(5) no
C217 C222 C221 121.7(5) no
F213 C223 F214 106.3(5) yes
F213 C223 F215 106.1(4) yes
F213 C223 C219 113.0(5) yes
F214 C223 F215 105.4(5) yes
F214 C223 C219 113.7(4) yes
F215 C223 C219 111.7(5) yes
F216 C224 F217 104.9(6) yes
F216 C224 F218 108.8(6) yes
F217 C224 F218 104.6(7) yes
F217 C224 C221 112.8(5) yes
F218 C224 C221 112.5(6) yes
F216 C224 C221 112.7(7) yes
C226 C225 C230 115.3(4) no
C230 C225 B2 125.8(5) yes
C226 C225 B2 118.9(4) yes
C225 C226 C227 122.6(5) no
C228 C227 C231 120.5(5) no
C226 C227 C228 120.9(5) no
C226 C227 C231 118.6(5) no
C227 C228 C229 117.9(5) no
C230 C229 C232 119.4(5) no
C228 C229 C230 121.0(5) no
C228 C229 C232 119.5(5) no
C225 C230 C229 122.3(5) no
F219 C231 F221 111.2(6) yes
F219 C231 C227 115.2(6) yes
F220 C231 F221 102.7(5) yes
F220 C231 C227 111.8(5) yes
F221 C231 C227 113.1(6) yes
F219 C231 F220 101.5(6) yes
F2221 C232 F2231 126.2(17) yes
F2221 C232 F224 90.3(16) yes
F2222 C232 F2232 69(3) yes
F2231 C232 F224 91.1(13) yes
F2231 C232 C229 113.2(8) yes
F224 C232 C229 112.8(5) yes
F2222 C232 F224 119.6(14) yes
F2232 C232 F224 120(3) yes
F2222 C232 C229 113.5(14) yes
F2221 C232 C229 115.5(10) yes
F2232 C232 C229 115(2) yes
C29 C210 H210 118.95 no
C211 C210 H210 119.01 no
C213 C212 H212 120.95 no
C211 C212 H212 120.79 no
C29 C214 H214 118.72 no
C213 C214 H214 118.80 no
C217 C218 H218 118.84 no
C219 C218 H218 118.82 no
C221 C220 H220 120.88 no
C219 C220 H220 120.96 no
C217 C222 H222 119.15 no
C221 C222 H222 119.19 no
C225 C226 H226 118.69 no
C227 C226 H226 118.76 no
C229 C228 H228 121.03 no
C227 C228 H228 121.03 no
C225 C230 H230 118.85 no
C229 C230 H230 118.83 no
C21 B2 C225 112.0(4) yes
C217 B2 C225 111.3(4) yes
C29 B2 C217 111.9(4) yes
C29 B2 C225 105.6(4) yes
C21 B2 C217 104.9(4) yes
C21 B2 C29 111.3(4) yes

loop_
_geom_bond_atom_site_label_1
_geom_bond_atom_site_label_2
_geom_bond_distance
_geom_bond_publ_flag
Pd11 N11 2.078(4) yes
Pd11 N12 2.152(4) yes
Pd11 N13 2.091(5) yes
Pd11 C134 2.023(6) yes
F2221 C232 1.310(15) yes
F2222 C232 1.27(3) yes
F2222 F2232 1.45(6) yes
F2231 C232 1.34(3) yes
F2232 C232 1.28(3) yes
F21 C27 1.258(8) yes
F22 C27 1.274(9) yes
F23 C27 1.335(10) yes
F24 C28 1.317(8) yes
F25 C28 1.327(8) yes
F26 C28 1.325(9) yes
F27 C215 1.312(9) yes
F210 C216 1.336(6) yes
F211 C216 1.349(6) yes
F212 C216 1.331(6) yes
F213 C223 1.338(7) yes
F214 C223 1.336(7) yes
F215 C223 1.343(7) yes
F216 C224 1.318(9) yes
F217 C224 1.339(9) yes
F218 C224 1.324(9) yes
F219 C231 1.309(9) yes
F220 C231 1.409(9) yes
F221 C231 1.310(9) yes
F224 C232 1.325(9) yes
F281 C215 1.523(13) yes
F282 C215 1.238(18) yes
F291 C215 1.19(2) yes
F292 C215 1.431(15) yes
N11 C117 1.455(6) yes
N11 C115 1.294(6) yes
N12 C11 1.452(6) yes
N12 C113 1.291(6) yes
N13 C130 1.449(11) yes
N13 C131 1.505(10) yes
N13 C129 1.459(9) yes
C11 C12 1.405(7) no
C11 C16 1.400(8) no
C12 C13 1.387(8) no
C12 C17 1.549(8) no
C13 C14 1.374(8) no
C14 C15 1.360(10) no
C15 C16 1.397(9) no
C16 C110 1.520(10) no
C17 C19 1.470(11) no
C17 C18 1.535(11) no
C110 C111 1.520(10) no
C110 C112 1.527(11) no
C13 H13 0.9501 no
C113 C115 1.509(7) no
C113 C114 1.497(7) no
C14 H14 0.9501 no
C115 C116 1.482(7) no
C15 H15 0.9503 no
C117 C122 1.398(7) no
C117 C118 1.404(7) no
C17 H17 1.0005 no
C18 H18' 0.9796 no
C118 C123 1.529(7) no
C18 H18 0.9795 no
C18 H18" 0.9803 no
C118 C119 1.393(7) no
C119 C120 1.387(7) no
C19 H19" 0.9799 no
C19 H19' 0.9798 no
C19 H19 0.9803 no
C120 C121 1.380(7) no
C121 C122 1.399(7) no
C122 C126 1.521(7) no
C123 C124 1.534(7) no
C123 C125 1.531(8) no
C126 C128 1.528(8) no
C126 C127 1.530(8) no
C131 C132 1.364(15) no
C132 C134 1.406(13) no
C132 C133 1.540(15) no
C110 H110 0.9995 no
C111 H111 0.9795 no
C111 H111" 0.9801 no
C111 H111' 0.9801 no
C112 H112' 0.9818 no
C112 H112 0.9800 no
C112 H112" 0.9791 no
C114 H114" 0.9803 no
C114 H114 0.9801 no
C114 H114' 0.9796 no
C116 H116 0.9795 no
C116 H116' 0.9804 no
C116 H116" 0.9800 no
C119 H119 0.9490 no
C120 H120 0.9505 no
C21 C22 1.407(7) no
C21 C26 1.398(7) no
C21 B2 1.642(8) yes
C121 H121 0.9496 no
C22 C23 1.386(7) no
C23 C24 1.387(7) no
C123 H123 1.0001 no
C23 C27 1.486(8) no
C124 H124" 0.9803 no
C24 C25 1.388(7) no
C124 H124' 0.9792 no
C124 H124 0.9793 no
C125 H125 0.9795 no
C25 C28 1.494(8) no
C125 H125' 0.9804 no
C125 H125" 0.9798 no
C25 C26 1.389(7) no
C126 H126 1.0001 no
C127 H127' 0.9790 no
C127 H127" 0.9805 no
C127 H127 0.9799 no
C128 H128" 0.9806 no
C128 H128' 0.9788 no
C128 H128 0.9807 no
C29 C210 1.403(7) no
C129 H129' 0.9796 no
C129 H129 0.9792 no
C129 H129" 0.9805 no
C29 B2 1.648(7) yes
C29 C214 1.396(7) no
C130 H130 0.9792 no
C130 H130' 0.9812 no
C130 H130" 0.9784 no
C131 H131' 0.9888 no
C131 H131 0.9909 no
C132 H132 0.9999 no
C133 H133' 0.9800 no
C133 H133 0.9812 no
C133 H133" 0.9795 no
C134 H134 0.9895 no
C134 H134' 0.9901 no
C22 H22 0.9502 no
C24 H24 0.9498 no
C26 H26 0.9502 no
C210 C211 1.393(8) no
C211 C215 1.514(10) no
C211 C212 1.374(8) no
C212 C213 1.383(7) no
C213 C216 1.493(7) no
C213 C214 1.398(7) no
C217 C222 1.410(7) no
C217 B2 1.648(7) yes
C217 C218 1.397(7) no
C218 C219 1.390(7) no
C219 C220 1.389(8) no
C219 C223 1.491(7) no
C220 C221 1.389(7) no
C221 C222 1.400(7) no
C221 C224 1.500(8) no
C225 C226 1.400(7) no
C225 B2 1.633(7) yes
C225 C230 1.397(7) no
C226 C227 1.385(7) no
C227 C228 1.390(7) no
C227 C231 1.498(8) no
C228 C229 1.375(7) no
C229 C230 1.397(7) no
C229 C232 1.489(8) no
C210 H210 0.9500 no
C212 H212 0.9505 no
C214 H214 0.9500 no
C218 H218 0.9498 no
C220 H220 0.9492 no
C222 H222 0.9504 no
C226 H226 0.9503 no
C228 H228 0.9504 no
C230 H230 0.9501 no

loop_
_geom_contact_atom_site_label_1
_geom_contact_atom_site_label_2
_geom_contact_distance
_geom_contact_site_symmetry_2
_geom_contact_publ_flag
Pd11 C17 3.945(8) . no
Pd11 C19 3.551(8) . no
Pd11 C123 3.737(5) . no
Pd11 H19' 2.6194 . no
Pd11 H110 3.5286 . no
Pd11 H123 2.8941 . no
Pd11 H126 3.6193 . no
F2222 F2222 2.98(4) 3_565 no
F2222 F2232 3.08(5) 3_565 no
F2232 F2222 3.08(5) 3_565 no
F22 F220 2.908(6) 1_565 no
F24 F291 2.86(2) 6_555 no
F24 F282 3.128(18) 6_555 no
F25 F291 2.75(2) 6_555 no
F25 F292 2.822(11) 6_555 no
F27 C133 3.129(11) 7_565 no
F2221 H228 2.4998 . no
F2221 H112 2.5284 7_555 no
F2222 H228 2.3988 . no
F2231 H230 2.6636 . no
F21 H22 2.4816 . no
F22 H24 2.4868 . no
F22 H15 2.8267 5_455 no
F24 H24 2.4874 . no
F24 H124" 2.8293 7_565 no
F25 H26 2.4857 . no
F25 H133' 2.5294 7_565 no
F26 H114" 2.5748 6_555 no
F27 H210 2.4840 . no
F27 H133 2.6495 7_565 no
F210 F282 3.084(17) 6_545 no
F210 F291 3.09(2) 6_545 no
F212 F281 3.078(9) 6_545 no
F213 F224 2.786(7) 4_565 no
F217 F217 2.976(6) 2_555 no
F218 C228 3.202(7) 2_555 no
F219 C130 3.143(11) 7_555 no
F220 F22 2.908(6) 1_545 no
F224 F213 2.786(7) 4_564 no
F281 F212 3.078(9) 6_555 no
F282 F24 3.128(18) 6_545 no
F282 F210 3.084(17) 6_555 no
F291 F25 2.75(2) 6_545 no
F291 F210 3.09(2) 6_555 no
F291 F24 2.86(2) 6_545 no
F291 C28 3.17(2) 6_545 no
F292 F25 2.822(11) 6_545 no
F210 H18" 2.8353 6_545 no
F211 H19 2.7035 6_545 no
F211 H214 2.5308 . no
F211 H128" 2.6376 4_565 no
F211 H128' 2.5656 6_545 no
F212 H212 2.4821 . no
F212 H133 2.8631 4_565 no
F213 H220 2.6123 . no
F213 H131 2.7229 6_545 no
F214 H121 2.7472 4_565 no
F214 H218 2.4243 . no
F214 H116' 2.5541 6_555 no
F215 H116' 2.7712 6_555 no
F215 H125 2.6935 6_555 no
F217 H13 2.8331 6_545 no
F217 H222 2.6522 . no
F218 H220 2.4213 . no
F219 H130' 2.7561 7_555 no
F219 H14 2.7701 5_445 no
F219 H228 2.4683 . no
F220 H14 2.6726 5_445 no
F220 H226 2.7542 . no
F221 H226 2.7724 . no
F221 H124' 2.7546 7_555 no
F221 H130' 2.6694 7_555 no
F224 H230 2.7417 . no
F281 H119 2.8531 4_565 no
F282 H212 2.6279 . no
F291 H212 2.5653 . no
F292 H127' 2.7597 . no
F292 H212 2.7422 . no
F292 H125" 2.6994 7_555 no
N11 N12 2.624(5) . no
N11 C134 3.075(7) . no
N11 C113 2.377(6) . no
N12 C115 2.369(6) . no
N12 C19 3.400(10) . no
N12 N11 2.624(5) . no
N13 C132 2.445(13) . no
N13 C134 2.706(7) . no
N11 H123 2.4802 . no
N11 H126 2.4339 . no
N12 H19' 2.8852 . no
N12 H17 2.5853 . no
N12 H110 2.4670 . no
C11 C129 3.320(9) . no
C12 C129 3.433(9) . no
C12 C114 3.500(7) . no
C16 C114 3.588(8) . no
C17 Pd11 3.945(8) . no
C17 C113 3.331(8) . no
C19 C129 3.521(11) . no
C19 N12 3.400(10) . no
C19 Pd11 3.551(8) . no
C22 C230 3.179(7) . no
C25 C114 3.547(7) 6_555 no
C26 C210 3.094(7) . no
C28 F291 3.17(2) 6_555 no
C110 C113 3.529(8) . no
C11 H129 2.6111 . no
C11 H114 2.4534 . no
C12 H129 2.8435 . no
C12 H114 2.9773 . no
C13 H18 2.9016 . no
C13 H18' 2.7947 . no
C113 C17 3.331(8) . no
C113 C110 3.529(8) . no
C114 C16 3.588(8) . no
C114 C25 3.547(7) 6_545 no
C114 C12 3.500(7) . no
C115 C126 3.307(7) . no
C15 H111" 2.8073 . no
C15 H111 3.0807 . no
C15 H129 3.0576 . no
C15 H112" 3.0449 . no
C115 C123 3.598(7) . no
C116 C126 3.501(7) . no
C16 H114 2.9982 . no
C16 H129 2.7624 . no
C116 C121 3.586(7) 7_555 no
C116 C122 3.335(7) . no
C118 C134 3.540(8) . no
C18 H13 2.5894 . no
C19 H129' 2.7216 . no
C21 H230 2.7193 . no
C121 C116 3.586(7) 7_555 no
C21 H210 2.9043 . no
C122 C116 3.335(7) . no
C22 H230 2.6395 . no
C123 Pd11 3.737(5) . no
C123 C115 3.598(7) . no
C25 H114" 2.7521 6_555 no
C26 H210 2.7894 . no
C126 C116 3.501(7) . no
C26 H114" 2.9774 6_555 no
C126 C115 3.307(7) . no
C129 C19 3.521(11) . no
C29 H218 2.8719 . no
C29 H26 2.6834 . no
C29 H226 3.0431 . no
C129 C12 3.433(9) . no
C129 C11 3.320(9) . no
C130 F219 3.143(11) 7_555 no
C133 F27 3.129(11) 7_565 no
C134 C118 3.540(8) . no
C134 N11 3.075(7) . no
C134 C117 3.229(8) . no
C134 N13 2.706(7) . no
C134 C131 2.330(11) . no
C134 C130 3.501(10) . no
C210 C26 3.094(7) . no
C111 H130" 2.9240 . no
C111 H15 2.7105 . no
C113 H17 2.6399 . no
C113 H110 3.0344 . no
C214 C218 3.135(7) . no
C114 H112' 2.7435 . no
C114 H17 2.9773 . no
C114 H116 2.9346 . no
C114 H116' 2.7707 . no
C115 H126 2.6250 . no
C115 H125 2.9230 . no
C116 H125 2.9167 . no
C116 H114' 2.8868 . no
C116 H114" 2.8245 . no
C116 H127" 3.0129 . no
C116 H126 3.0483 . no
C117 H134 2.9211 . no
C117 H116" 2.4471 . no
C218 C214 3.135(7) . no
C118 H116" 3.0871 . no
C118 H134 2.8584 . no
C119 H124 2.8067 . no
C119 H124" 2.9561 . no
C121 H127 2.8346 . no
C121 H128" 2.8002 . no
C222 C226 3.224(7) . no
C122 H116" 2.8518 . no
C123 H134 3.0795 . no
C124 H119 2.6426 . no
C226 C222 3.224(7) . no
C127 H121 2.9031 . no
C228 F218 3.202(7) 2_555 no
C128 H121 2.9662 . no
C129 H19' 2.9506 . no
C130 H132 2.9370 . no
C230 C22 3.179(7) . no
C132 H130' 2.9402 . no
C210 H26 2.5450 . no
C212 H124 3.0272 7_555 no
C214 H218 2.7659 . no
C217 H22 3.0609 . no
C217 H226 2.9178 . no
C217 H214 2.7194 . no
C218 H214 2.6235 . no
C218 H114' 3.0435 6_555 no
C222 H226 3.0127 . no
C225 H22 2.9580 . no
C225 H222 2.6832 . no
C226 H222 2.7586 . no
C230 H22 2.9181 . no
H111' H112 2.5014 . no
H111' H228 2.4253 7_555 no
H111" C15 2.8073 . no
H111" H112" 2.4594 . no
H111" H15 2.2364 . no
H112' H114 2.3944 . no
H112' C114 2.7435 . no
H112' H114' 2.4463 . no
H112" H111" 2.4594 . no
H112" C15 3.0449 . no
H114' C116 2.8868 . no
H114' H112' 2.4463 . no
H114' C218 3.0435 6_545 no
H114' H116' 2.3975 . no
H114" H116 2.4960 . no
H114" C116 2.8245 . no
H114" C26 2.9774 6_545 no
H114" F26 2.5748 6_545 no
H114" C25 2.7521 6_545 no
H116' F215 2.7712 6_545 no
H116' F214 2.5541 6_545 no
H116' C114 2.7707 . no
H116' H114' 2.3975 . no
H116" C118 3.0871 . no
H116" C117 2.4471 . no
H116" C122 2.8518 . no
H124' F221 2.7546 7_555 no
H124' H125' 2.5026 . no
H124" C119 2.9561 . no
H124" F24 2.8293 7_565 no
H125' H124' 2.5026 . no
H125" F292 2.6994 7_555 no
H125" H124 2.5260 . no
H13 H18' 2.4802 . no
H13 F217 2.8331 6_555 no
H13 C18 2.5894 . no
H13 H18 2.3092 . no
H127' F292 2.7597 . no
H127' H128' 2.4785 . no
H14 F219 2.7701 5_555 no
H14 F220 2.6726 5_555 no
H127" C116 3.0129 . no
H127" H116 2.4388 . no
H15 C111 2.7105 . no
H15 H111" 2.2364 . no
H15 F22 2.8267 5_545 no
H128' H127' 2.4785 . no
H128' F211 2.5656 6_555 no
H128" H121 2.4271 . no
H128" H127 2.5753 . no
H128" F211 2.6376 4_564 no
H128" C121 2.8002 . no
H17 C113 2.6399 . no
H17 C114 2.9773 . no
H17 N12 2.5853 . no
H129' H19" 2.3910 . no
H129' C19 2.7216 . no
H129' H19' 2.2602 . no
H129' H131 2.2110 . no
H18 C13 2.9016 . no
H18 H13 2.3092 . no
H18 H226 2.4676 6_555 no
H18 H19" 2.3759 . no
H18' H13 2.4802 . no
H18' C13 2.7947 . no
H18' H24 2.3353 6_545 no
H18" F210 2.8353 6_555 no
H18" H19 2.5033 . no
H129" H131 2.4289 . no
H129" H131' 2.5417 . no
H129" H130 2.4148 . no
H19 F211 2.7035 6_555 no
H19 H18" 2.5033 . no
H19' Pd11 2.6194 . no
H19' N12 2.8852 . no
H19' C129 2.9506 . no
H19' H129' 2.2602 . no
H19" H18 2.3759 . no
H19" H129' 2.3910 . no
H130' C132 2.9402 . no
H130' F219 2.7561 7_555 no
H130' F221 2.6694 7_555 no
H130' H132 2.4994 . no
H130" H129 2.3658 . no
H130" H111 2.1685 . no
H130" C111 2.9240 . no
H131' H133" 2.5609 . no
H131' H129" 2.5417 . no
H131' H130 2.0637 . no
H22 C217 3.0609 . no
H22 C230 2.9181 . no
H22 H230 2.5622 . no
H22 F21 2.4816 . no
H22 C225 2.9580 . no
H133' F25 2.5294 7_565 no
H133" H210 2.3708 7_565 no
H133" H131' 2.5609 . no
H24 H18' 2.3353 6_555 no
H24 F22 2.4868 . no
H24 F24 2.4874 . no
H134' H128 2.5501 . no
H134' H133 2.3282 . no
H26 F25 2.4857 . no
H26 C29 2.6834 . no
H26 H120 2.5560 4_565 no
H26 C210 2.5450 . no
H26 H210 2.4320 . no
H110 N12 2.4670 . no
H110 C113 3.0344 . no
H110 Pd11 3.5286 . no
H111 C15 3.0807 . no
H111 H130" 2.1685 . no
H112 H111' 2.5014 . no
H112 F2221 2.5284 7_555 no
H114 C16 2.9982 . no
H114 C12 2.9773 . no
H114 C11 2.4534 . no
H114 H112' 2.3944 . no
H116 H114" 2.4960 . no
H116 C114 2.9346 . no
H116 H127" 2.4388 . no
H119 C124 2.6426 . no
H119 H124 2.2231 . no
H119 F281 2.8531 4_564 no
H120 H26 2.5560 4_564 no
H121 F214 2.7472 4_564 no
H121 H127 2.3837 . no
H121 C128 2.9662 . no
H121 C127 2.9031 . no
H121 H128" 2.4271 . no
H123 N11 2.4802 . no
H123 Pd11 2.8941 . no
H124 H119 2.2231 . no
H124 C119 2.8067 . no
H124 H125" 2.5260 . no
H124 C212 3.0272 7_555 no
H125 C116 2.9167 . no
H125 C115 2.9230 . no
H125 F215 2.6935 6_545 no
H126 C116 3.0483 . no
H126 N11 2.4339 . no
H126 Pd11 3.6193 . no
H126 C115 2.6250 . no
H127 C121 2.8346 . no
H127 H128" 2.5753 . no
H127 H121 2.3837 . no
H128 H134' 2.5501 . no
H129 C11 2.6111 . no
H129 C15 3.0576 . no
H129 C12 2.8435 . no
H129 C16 2.7624 . no
H129 H130" 2.3658 . no
H130 H129" 2.4148 . no
H130 H131' 2.0637 . no
H131 H129' 2.2110 . no
H131 H129" 2.4289 . no
H131 F213 2.7229 6_555 no
H132 C130 2.9370 . no
H132 H130' 2.4994 . no
H133 H134' 2.3282 . no
H133 F27 2.6495 7_565 no
H133 F212 2.8631 4_564 no
H134 C118 2.8584 . no
H134 C123 3.0795 . no
H134 C117 2.9211 . no
H210 C26 2.7894 . no
H210 F27 2.4840 . no
H210 H26 2.4320 . no
H210 H133" 2.3708 7_565 no
H210 C21 2.9043 . no
H212 F212 2.4821 . no
H212 F292 2.7422 . no
H212 F291 2.5653 . no
H212 F282 2.6279 . no
H214 F211 2.5308 . no
H214 H218 2.4426 . no
H214 C217 2.7194 . no
H214 C218 2.6235 . no
H218 H214 2.4426 . no
H218 C214 2.7659 . no
H218 F214 2.4243 . no
H218 C29 2.8719 . no
H220 F218 2.4213 . no
H220 F213 2.6123 . no
H222 C225 2.6832 . no
H222 C226 2.7586 . no
H222 F217 2.6522 . no
H226 C217 2.9178 . no
H226 C222 3.0127 . no
H226 H18 2.4676 6_545 no
H226 C29 3.0431 . no
H226 F220 2.7542 . no
H226 F221 2.7724 . no
H228 F2221 2.4998 . no
H228 H111' 2.4253 7_555 no
H228 F219 2.4683 . no
H228 F2222 2.3988 . no
H230 F224 2.7417 . no
H230 C21 2.7193 . no
H230 C22 2.6395 . no
H230 H22 2.5622 . no
H230 F2231 2.6636 . no

loop_
_geom_hbond_atom_site_label_D
_geom_hbond_atom_site_label_H
_geom_hbond_atom_site_label_A
_geom_hbond_distance_DH
_geom_hbond_distance_HA
_geom_hbond_distance_DA
_geom_hbond_angle_DHA
_geom_hbond_site_symmetry_A
_geom_hbond_publ_flag
C133 H133' F25 0.9800 2.5300 3.400(11) 148.00 7_565 yes
C110 H110 N12 1.0000 2.4700 2.931(7) 108.00 . yes
C112 H112 F2221 0.9800 2.5300 3.500(19) 171.00 7_555 yes
C123 H123 N11 1.0000 2.4800 2.889(6) 104.00 . yes
C126 H126 N11 1.0000 2.4300 2.933(7) 110.00 . yes

loop_
_geom_torsion_atom_site_label_1
_geom_torsion_atom_site_label_2
_geom_torsion_atom_site_label_3
_geom_torsion_atom_site_label_4
_geom_torsion
_geom_torsion_publ_flag
N12 Pd11 N11 C115 -2.6(3) no
N12 Pd11 N11 C117 177.0(4) no
C134 Pd11 N11 C115 -174.3(4) no
C134 Pd11 N11 C117 5.3(4) no
N11 Pd11 N12 C11 -167.6(4) no
N11 Pd11 N12 C113 0.1(3) no
N13 Pd11 N12 C11 17.5(4) no
N13 Pd11 N12 C113 -174.9(3) no
N12 Pd11 N13 C129 -41.1(5) no
N12 Pd11 N13 C130 85.8(5) no
N12 Pd11 N13 C131 -160.3(4) no
C134 Pd11 N13 C129 131.2(5) no
C134 Pd11 N13 C130 -102.0(5) no
C134 Pd11 N13 C131 11.9(4) no
N11 Pd11 C134 C132 -173.7(6) no
N13 Pd11 C134 C132 1.3(6) no
Pd11 N11 C115 C113 4.4(5) no
Pd11 N11 C117 C122 -99.5(5) no
C115 N11 C117 C118 -103.7(5) no
C115 N11 C117 C122 80.0(6) no
Pd11 N11 C115 C116 179.8(4) no
C117 N11 C115 C113 -175.1(4) no
C117 N11 C115 C116 0.3(7) no
Pd11 N11 C117 C118 76.7(5) no
Pd11 N12 C113 C114 -174.6(4) no
Pd11 N12 C113 C115 2.1(5) no
C11 N12 C113 C114 -6.3(7) no
C11 N12 C113 C115 170.4(4) no
Pd11 N12 C11 C16 -94.7(5) no
C113 N12 C11 C12 -87.1(6) no
Pd11 N12 C11 C12 80.0(5) no
C113 N12 C11 C16 98.2(6) no
Pd11 N13 C131 C132 -25.5(9) no
C129 N13 C131 C132 -152.7(8) no
C130 N13 C131 C132 90.1(9) no
N12 C11 C12 C17 9.5(7) no
C16 C11 C12 C13 0.8(8) no
C16 C11 C12 C17 -176.0(5) no
N12 C11 C12 C13 -173.7(4) no
C12 C11 C16 C110 176.7(5) no
N12 C11 C16 C15 173.4(5) no
N12 C11 C16 C110 -8.9(8) no
C12 C11 C16 C15 -1.0(8) no
C11 C12 C13 C14 -0.1(8) no
C17 C12 C13 C14 176.8(6) no
C11 C12 C17 C18 149.6(6) no
C13 C12 C17 C19 96.1(7) no
C11 C12 C17 C19 -87.2(7) no
C13 C12 C17 C18 -27.2(8) no
C12 C13 C14 C15 -0.3(10) no
C13 C14 C15 C16 0.2(10) no
C14 C15 C16 C110 -177.2(6) no
C14 C15 C16 C11 0.5(10) no
C11 C16 C110 C112 -95.9(7) no
C15 C16 C110 C111 -41.0(9) no
C11 C16 C110 C111 141.4(6) no
C15 C16 C110 C112 81.7(7) no
C16 C110 C111 H111' -173.38 no
C16 C110 C111 H111" 66.68 no
C16 C110 C111 H111 -53.35 no
C112 C110 C111 H111' 63.41 no
C112 C110 C111 H111" -56.53 no
C112 C110 C111 H111 -176.56 no
H110 C110 C111 H111' -53.65 no
H110 C110 C111 H111" -173.58 no
H110 C110 C111 H111 66.39 no
C16 C110 C112 H112' 55.35 no
C16 C110 C112 H112" -64.64 no
C16 C110 C112 H112 175.18 no
C111 C110 C112 H112' -179.15 no
C111 C110 C112 H112" 60.86 no
C111 C110 C112 H112 -59.32 no
H110 C110 C112 H112' -62.13 no
H110 C110 C112 H112" 177.88 no
H110 C110 C112 H112 57.70 no
N12 C113 C114 H114' -119.40 no
N12 C113 C114 H114" 120.61 no
N12 C113 C114 H114 0.65 no
C115 C113 C114 H114' 64.06 no
C115 C113 C114 H114" -55.93 no
C115 C113 C114 H114 -175.90 no
N11 C115 C116 H116' 132.78 no
N11 C115 C116 H116" 12.83 no
N11 C115 C116 H116 -107.21 no
C113 C115 C116 H116' -51.93 no
C113 C115 C116 H116" -171.88 no
C113 C115 C116 H116 68.08 no
C117 C118 C119 H119 -178.66 no
C123 C118 C119 H119 0.72 no
C117 C118 C123 H123 -30.22 no
C119 C118 C123 H123 150.43 no
C118 C119 C120 H120 179.21 no
H119 C119 C120 C121 179.27 no
H119 C119 C120 H120 -0.94 no
C119 C120 C121 H121 -179.94 no
H120 C120 C121 C122 -179.85 no
H120 C120 C121 H121 0.27 no
H121 C121 C122 C117 179.91 no
H121 C121 C122 C126 -0.61 no
C22 C21 C26 C25 -2.3(7) no
B2 C21 C26 C25 178.2(4) no
C22 C21 B2 C29 170.0(4) no
C22 C21 B2 C217 -68.8(5) no
C22 C21 B2 C225 52.1(6) no
C26 C21 B2 C29 -10.5(6) no
C26 C21 B2 C217 110.7(5) no
C26 C21 B2 C225 -128.5(5) no
C26 C21 C22 C23 2.6(7) no
B2 C21 C22 C23 -177.9(4) no
C117 C122 C126 H126 -2.91 no
C121 C122 C126 H126 177.65 no
C21 C22 C23 C24 -0.7(8) no
C21 C22 C23 C27 178.7(5) no
C124 C123 C125 H125' 54.85 no
C118 C123 C125 H125" 60.60 no
C118 C123 C125 H125 -59.46 no
H123 C123 C124 H124 173.21 no
C118 C123 C125 H125' -179.46 no
H123 C123 C125 H125 57.98 no
C118 C123 C124 H124" 51.88 no
C118 C123 C124 H124 -68.09 no
C125 C123 C124 H124' -63.75 no
C125 C123 C124 H124" 176.30 no
C125 C123 C124 H124 56.33 no
H123 C123 C124 H124' 53.13 no
H123 C123 C124 H124" -66.82 no
C22 C23 C24 C25 -1.7(8) no
C27 C23 C24 C25 178.9(5) no
C22 C23 C27 F21 -21.7(9) no
C124 C123 C125 H125" -65.09 no
C124 C123 C125 H125 174.85 no
H123 C123 C125 H125' -62.03 no
H123 C123 C125 H125" 178.04 no
C118 C123 C124 H124' 171.84 no
C24 C23 C27 F23 -86.4(7) no
C22 C23 C27 F23 94.2(7) no
C24 C23 C27 F21 157.7(6) no
C22 C23 C27 F22 -152.9(6) no
C24 C23 C27 F22 26.5(9) no
C23 C24 C25 C26 1.9(7) no
C23 C24 C25 C28 -177.0(5) no
C24 C25 C28 F24 -24.2(8) no
C28 C25 C26 C21 179.1(5) no
C24 C25 C26 C21 0.1(8) no
C24 C25 C28 F25 -147.4(5) no
C24 C25 C28 F26 94.6(7) no
C26 C25 C28 F24 156.9(5) no
C26 C25 C28 F25 33.7(8) no
C26 C25 C28 F26 -84.4(7) no
H126 C126 C127 H127 177.52 no
C122 C126 C128 H128' 178.90 no
C122 C126 C127 H127' 175.89 no
C122 C126 C127 H127" 55.87 no
C122 C126 C127 H127 -64.03 no
C128 C126 C127 H127' -59.98 no
C128 C126 C127 H127" 179.97 no
C128 C126 C127 H127 60.10 no
H126 C126 C127 H127' 57.45 no
H126 C126 C127 H127" -62.58 no
H126 C126 C128 H128" 176.34 no
C122 C126 C128 H128" 58.81 no
C122 C126 C128 H128 -61.02 no
C127 C126 C128 H128' 53.86 no
C127 C126 C128 H128" -66.24 no
C127 C126 C128 H128 173.93 no
H126 C126 C128 H128' -63.56 no
H126 C126 C128 H128 56.52 no
C210 C29 B2 C21 -48.4(6) no
B2 C29 C210 C211 178.1(5) no
C210 C29 B2 C217 -165.4(5) no
C210 C29 B2 C225 73.4(6) no
C210 C29 C214 C213 2.7(7) no
B2 C29 C214 C213 -178.9(5) no
C214 C29 B2 C225 -105.0(5) no
C214 C29 C210 C211 -3.4(7) no
C214 C29 B2 C21 133.3(5) no
C214 C29 B2 C217 16.3(7) no
H131' C131 C132 C134 150.83 no
N13 C131 C132 H132 -81.85 no
H131' C131 C132 C133 -71.35 no
H131 C131 C132 C134 -93.41 no
H131 C131 C132 H132 156.16 no
H131' C131 C132 H132 40.40 no
H131 C131 C132 C133 44.41 no
C131 C132 C133 H133' 159.02 no
C131 C132 C134 H134 -137.97 no
H132 C132 C133 H133 167.14 no
C131 C132 C134 H134' 105.10 no
H132 C132 C134 Pd11 94.08 no
H132 C132 C134 H134' -144.42 no
H132 C132 C134 H134 -27.50 no
C131 C132 C133 H133" 38.89 no
C131 C132 C133 H133 -81.06 no
C134 C132 C133 H133' -62.87 no
C134 C132 C133 H133" 177.00 no
C134 C132 C133 H133 57.05 no
H132 C132 C133 H133' 47.22 no
H132 C132 C133 H133" -72.91 no
C133 C132 C134 H134 82.56 no
C133 C132 C134 H134' -34.36 no
C29 C210 C211 C212 1.5(8) no
C29 C210 C211 C215 -174.9(6) no
C210 C211 C212 C213 1.5(8) no
C210 C211 C215 F291 178.8(16) no
C215 C211 C212 C213 177.8(6) no
C210 C211 C215 F281 64.3(8) no
C212 C211 C215 F291 2.4(18) no
C212 C211 C215 F281 -112.1(7) no
C210 C211 C215 F27 -29.4(10) no
C212 C211 C215 F27 154.2(6) no
C211 C212 C213 C214 -2.2(8) no
C211 C212 C213 C216 178.6(5) no
C212 C213 C216 F210 -102.9(6) no
C214 C213 C216 F211 -40.5(6) no
C214 C213 C216 F210 77.9(6) no
C214 C213 C216 F212 -160.7(5) no
C216 C213 C214 C29 179.2(5) no
C212 C213 C214 C29 0.0(8) no
C212 C213 C216 F211 138.7(5) no
C212 C213 C216 F212 18.5(7) no
C222 C217 B2 C225 -21.6(7) no
C222 C217 C218 C219 1.6(7) no
B2 C217 C218 C219 176.9(5) no
C218 C217 B2 C29 45.5(7) no
C218 C217 C222 C221 -0.2(8) no
C218 C217 B2 C21 -75.3(6) no
C222 C217 B2 C29 -139.5(5) no
C218 C217 B2 C225 163.4(5) no
C222 C217 B2 C21 99.7(5) no
B2 C217 C222 C221 -175.5(5) no
C217 C218 C219 C223 178.3(5) no
C217 C218 C219 C220 -1.9(8) no
C223 C219 C220 C221 -179.5(5) no
C218 C219 C223 F213 -137.8(5) no
C218 C219 C223 F214 -16.5(8) no
C218 C219 C223 F215 102.7(6) no
C220 C219 C223 F213 42.4(7) no
C220 C219 C223 F214 163.7(5) no
C218 C219 C220 C221 0.7(9) no
C220 C219 C223 F215 -77.1(7) no
C219 C220 C221 C224 -178.3(6) no
C219 C220 C221 C222 0.6(9) no
C222 C221 C224 F217 47.3(9) no
C220 C221 C224 F216 107.7(7) no
C220 C221 C224 F217 -133.7(6) no
C224 C221 C222 C217 178.1(6) no
C222 C221 C224 F216 -71.3(8) no
C220 C221 C222 C217 -0.9(9) no
C220 C221 C224 F218 -15.8(10) no
C222 C221 C224 F218 165.2(6) no
C226 C225 B2 C21 -170.7(4) no
B2 C225 C226 C227 -179.6(5) no
C226 C225 C230 C229 0.9(7) no
C230 C225 C226 C227 -1.1(7) no
C230 C225 B2 C21 10.9(7) no
C230 C225 B2 C29 -110.4(5) no
B2 C225 C230 C229 179.4(5) no
C226 C225 B2 C29 68.0(5) no
C226 C225 B2 C217 -53.7(6) no
C230 C225 B2 C217 128.0(5) no
C225 C226 C227 C231 -175.6(5) no
C225 C226 C227 C228 0.6(8) no
C226 C227 C231 F219 170.0(6) no
C226 C227 C228 C229 0.1(8) no
C231 C227 C228 C229 176.3(6) no
C226 C227 C231 F221 -60.6(8) no
C228 C227 C231 F219 -6.3(9) no
C228 C227 C231 F220 -121.5(6) no
C228 C227 C231 F221 123.1(7) no
C226 C227 C231 F220 54.7(8) no
C227 C228 C229 C230 -0.2(8) no
C227 C228 C229 C232 -176.6(5) no
C230 C229 C232 F224 56.1(7) no
C228 C229 C232 F2221 -26(2) no
C228 C229 C232 F2231 130.8(15) no
C228 C229 C232 F224 -127.5(6) no
C230 C229 C232 F2221 158(2) no
C230 C229 C232 F2231 -45.6(16) no
C232 C229 C230 C225 176.0(5) no
C228 C229 C230 C225 -0.3(8) no
